data_4130235
loop_
_publ_author_name
'Zhang, Lei'
'Hou, Guohua'
'Zi, Guofu'
'Ding, Wanjian'
'Walter, Marc D.'

_publ_section_title
;
 Influence of the 5f Orbitals on the Bonding and Reactivity in
 Organoactinides: Experimental and Computational Studies on a Uranium
 Metallacyclopropene.
;
_journal_issue 15
_journal_name_full 'Journal of the American Chemical Society'
_journal_page_first 5130
_journal_page_last 5142
_journal_paper_doi 10.1021/jacs.6b01391
_journal_volume 138
_journal_year 2016
_chemical_formula_moiety 'C30 H48 Si2 U'
_chemical_formula_sum 'C30 H48 Si2 U'
_chemical_formula_weight 702.89
_space_group_crystal_system monoclinic
_space_group_IT_number 14
_space_group_name_Hall '-P 2ybc'
_space_group_name_H-M_alt 'P 1 21/c 1'
_atom_sites_solution_hydrogens geom
_audit_creation_method SHELXL-2014
_cell_angle_alpha 90
_cell_angle_beta 96.930(5)
_cell_angle_gamma 90
_cell_formula_units_Z 4
_cell_length_a 10.638(3)
_cell_length_b 17.957(5)
_cell_length_c 16.468(5)
_cell_measurement_reflns_used 6918
_cell_measurement_temperature 100(2)
_cell_measurement_theta_max 27.53
_cell_measurement_theta_min 2.24
_cell_volume 3122.8(16)
_computing_cell_refinement 'Bruker SAINT'
_computing_data_collection 'Bruker APEX2'
_computing_data_reduction 'Bruker SAINT'
_computing_molecular_graphics 'Bruker SHELXTL'
_computing_publication_material 'Bruker SHELXTL'
_computing_structure_refinement 'SHELXL-2014 (Sheldrick, 2014)'
_computing_structure_solution 'SHELXS-97 (Sheldrick 2008)'
_diffrn_ambient_temperature 100(2)
_diffrn_measured_fraction_theta_full 1.000
_diffrn_measured_fraction_theta_max 0.997
_diffrn_measurement_device_type 'Bruker APEX-II CCD'
_diffrn_measurement_method '\f and \w scans'
_diffrn_radiation_type MoK\a
_diffrn_radiation_wavelength 0.71073
_diffrn_reflns_av_R_equivalents 0.0817
_diffrn_reflns_av_unetI/netI 0.0861
_diffrn_reflns_Laue_measured_fraction_full 1.000
_diffrn_reflns_Laue_measured_fraction_max 0.997
_diffrn_reflns_limit_h_max 13
_diffrn_reflns_limit_h_min -13
_diffrn_reflns_limit_k_max 23
_diffrn_reflns_limit_k_min -19
_diffrn_reflns_limit_l_max 21
_diffrn_reflns_limit_l_min -17
_diffrn_reflns_number 20733
_diffrn_reflns_point_group_measured_fraction_full 1.000
_diffrn_reflns_point_group_measured_fraction_max 0.997
_diffrn_reflns_theta_full 25.242
_diffrn_reflns_theta_max 27.526
_diffrn_reflns_theta_min 1.685
_exptl_absorpt_coefficient_mu 5.290
_exptl_absorpt_correction_T_max 0.75
_exptl_absorpt_correction_T_min 0.50
_exptl_absorpt_correction_type multi-scan
_exptl_absorpt_process_details SADABS
_exptl_crystal_colour brown
_exptl_crystal_density_diffrn 1.495
_exptl_crystal_description block
_exptl_crystal_F_000 1392
_exptl_crystal_size_max 0.200
_exptl_crystal_size_mid 0.200
_exptl_crystal_size_min 0.150
_refine_diff_density_max 1.240
_refine_diff_density_min -1.239
_refine_diff_density_rms 0.181
_refine_ls_extinction_method none
_refine_ls_goodness_of_fit_ref 0.972
_refine_ls_hydrogen_treatment constr
_refine_ls_matrix_type full
_refine_ls_number_parameters 313
_refine_ls_number_reflns 7171
_refine_ls_number_restraints 0
_refine_ls_restrained_S_all 0.972
_refine_ls_R_factor_all 0.0517
_refine_ls_R_factor_gt 0.0391
_refine_ls_shift/su_max 0.002
_refine_ls_shift/su_mean 0.000
_refine_ls_structure_factor_coef Fsqd
_refine_ls_weighting_details 'w=1/[\s^2^(Fo^2^)+(0.0145P)^2^] where P=(Fo^2^+2Fc^2^)/3'
_refine_ls_weighting_scheme calc
_refine_ls_wR_factor_gt 0.0855
_refine_ls_wR_factor_ref 0.0910
_reflns_Friedel_coverage 0.000
_reflns_number_gt 5784
_reflns_number_total 7171
_reflns_threshold_expression 'I > 2\s(I)'
_cod_data_source_file ja6b01391_si_003.cif
_cod_data_source_block compound6
_cod_original_sg_symbol_H-M 'P 21/c'
_cod_database_code 4130235
_shelx_space_group_comment
; 
The symmetry employed for this shelxl refinement is uniquely defined 
by the following loop, which should always be used as a source of 
symmetry information in preference to the above space-group names. 
They are only intended as comments. 
;
_shelx_estimated_absorpt_t_min 0.418
_shelx_estimated_absorpt_t_max 0.504
_shelxl_version_number 2014-3

loop_
_space_group_symop_operation_xyz
'x, y, z'
'-x, y+1/2, -z+1/2'
'-x, -y, -z'
'x, -y-1/2, z-1/2'

loop_
_atom_site_label
_atom_site_type_symbol
_atom_site_fract_x
_atom_site_fract_y
_atom_site_fract_z
_atom_site_U_iso_or_equiv
_atom_site_adp_type
_atom_site_occupancy
_atom_site_site_symmetry_order
_atom_site_calc_flag
_atom_site_refinement_flags_posn
_atom_site_refinement_flags_adp
C1 C 0.6443(5) 0.1551(3) 0.7907(3) 0.0271(11) Uani 1 1 d . .
C2 C 0.7404(5) 0.2046(3) 0.7730(3) 0.0305(12) Uani 1 1 d . .
C3 C 0.7300(4) 0.2141(3) 0.6875(3) 0.0284(11) Uani 1 1 d . .
C4 C 0.6264(4) 0.1707(3) 0.6522(3) 0.0276(11) Uani 1 1 d . .
C5 C 0.5749(4) 0.1334(3) 0.7164(3) 0.0262(11) Uani 1 1 d . .
C6 C 0.6149(6) 0.1323(4) 0.8747(4) 0.0504(17) Uani 1 1 d . .
H6A H 0.5636 0.1710 0.8968 0.076 Uiso 1 1 calc R U
H6B H 0.6941 0.1259 0.9111 0.076 Uiso 1 1 calc R U
H6C H 0.5679 0.0853 0.8708 0.076 Uiso 1 1 calc R U
C7 C 0.8304(6) 0.2452(3) 0.8349(4) 0.0547(19) Uani 1 1 d . .
H7A H 0.9163 0.2422 0.8193 0.082 Uiso 1 1 calc R U
H7B H 0.8289 0.2223 0.8888 0.082 Uiso 1 1 calc R U
H7C H 0.8049 0.2975 0.8371 0.082 Uiso 1 1 calc R U
C8 C 0.8078(6) 0.2677(3) 0.6448(4) 0.0493(17) Uani 1 1 d . .
H8A H 0.7822 0.2652 0.5857 0.074 Uiso 1 1 calc R U
H8B H 0.8976 0.2546 0.6566 0.074 Uiso 1 1 calc R U
H8C H 0.7946 0.3183 0.6643 0.074 Uiso 1 1 calc R U
C9 C 0.5646(5) 0.1718(4) 0.5642(3) 0.0459(16) Uani 1 1 d . .
H9A H 0.5592 0.1209 0.5427 0.069 Uiso 1 1 calc R U
H9B H 0.6153 0.2024 0.5311 0.069 Uiso 1 1 calc R U
H9C H 0.4792 0.1928 0.5620 0.069 Uiso 1 1 calc R U
C10 C 0.4569(5) 0.0863(3) 0.7046(4) 0.0435(16) Uani 1 1 d . .
H10A H 0.3834 0.1181 0.6879 0.065 Uiso 1 1 calc R U
H10B H 0.4457 0.0613 0.7561 0.065 Uiso 1 1 calc R U
H10C H 0.4649 0.0490 0.6622 0.065 Uiso 1 1 calc R U
C11 C 0.9033(5) -0.0441(3) 0.6307(3) 0.0252(11) Uani 1 1 d . .
C12 C 1.0099(4) 0.0000(3) 0.6591(3) 0.0242(11) Uani 1 1 d . .
C13 C 0.9971(4) 0.0685(3) 0.6172(3) 0.0243(11) Uani 1 1 d . .
C14 C 0.8842(5) 0.0660(3) 0.5628(3) 0.0242(11) Uani 1 1 d . .
C15 C 0.8261(4) -0.0024(3) 0.5716(3) 0.0266(11) Uani 1 1 d . .
C16 C 0.8820(5) -0.1236(3) 0.6532(4) 0.0389(14) Uani 1 1 d . .
H16A H 0.9250 -0.1565 0.6179 0.058 Uiso 1 1 calc R U
H16B H 0.7910 -0.1343 0.6459 0.058 Uiso 1 1 calc R U
H16C H 0.9161 -0.1319 0.7104 0.058 Uiso 1 1 calc R U
C17 C 1.1207(5) -0.0249(3) 0.7178(3) 0.0379(14) Uani 1 1 d . .
H17A H 1.1842 -0.0480 0.6875 0.057 Uiso 1 1 calc R U
H17B H 1.0922 -0.0613 0.7561 0.057 Uiso 1 1 calc R U
H17C H 1.1580 0.0181 0.7484 0.057 Uiso 1 1 calc R U
C18 C 1.0928(5) 0.1300(3) 0.6248(4) 0.0384(14) Uani 1 1 d . .
H18A H 1.0614 0.1715 0.5894 0.058 Uiso 1 1 calc R U
H18B H 1.1069 0.1470 0.6817 0.058 Uiso 1 1 calc R U
H18C H 1.1726 0.1117 0.6081 0.058 Uiso 1 1 calc R U
C19 C 0.8500(5) 0.1212(3) 0.4950(3) 0.0354(13) Uani 1 1 d . .
H19A H 0.8952 0.1087 0.4483 0.053 Uiso 1 1 calc R U
H19B H 0.8740 0.1714 0.5144 0.053 Uiso 1 1 calc R U
H19C H 0.7585 0.1194 0.4780 0.053 Uiso 1 1 calc R U
C20 C 0.7059(5) -0.0288(4) 0.5223(3) 0.0422(15) Uani 1 1 d . .
H20A H 0.6729 0.0105 0.4843 0.063 Uiso 1 1 calc R U
H20B H 0.6430 -0.0407 0.5592 0.063 Uiso 1 1 calc R U
H20C H 0.7237 -0.0734 0.4913 0.063 Uiso 1 1 calc R U
C21 C 1.2028(5) 0.1718(4) 0.8610(4) 0.0449(15) Uani 1 1 d . .
H21A H 1.2714 0.1912 0.9004 0.067 Uiso 1 1 calc R U
H21B H 1.1497 0.2132 0.8382 0.067 Uiso 1 1 calc R U
H21C H 1.2387 0.1459 0.8168 0.067 Uiso 1 1 calc R U
C22 C 1.2045(5) 0.0239(3) 0.9485(3) 0.0380(14) Uani 1 1 d . .
H22A H 1.2399 0.0020 0.9017 0.057 Uiso 1 1 calc R U
H22B H 1.1525 -0.0132 0.9725 0.057 Uiso 1 1 calc R U
H22C H 1.2735 0.0399 0.9896 0.057 Uiso 1 1 calc R U
C23 C 1.0480(5) 0.1527(4) 1.0038(4) 0.0479(16) Uani 1 1 d . .
H23A H 1.1192 0.1594 1.0468 0.072 Uiso 1 1 calc R U
H23B H 0.9828 0.1220 1.0246 0.072 Uiso 1 1 calc R U
H23C H 1.0122 0.2015 0.9872 0.072 Uiso 1 1 calc R U
C24 C 0.9652(4) 0.0747(3) 0.8427(3) 0.0216(10) Uani 1 1 d . .
C25 C 0.8877(5) 0.0201(3) 0.8507(3) 0.0265(11) Uani 1 1 d . .
C26 C 0.7903(4) -0.0221(3) 0.8246(3) 0.0230(10) Uani 1 1 d . .
C27 C 0.6968(4) -0.0397(3) 0.7701(3) 0.0273(12) Uani 1 1 d . .
C28 C 0.4710(7) -0.0914(4) 0.8498(5) 0.067(2) Uani 1 1 d . .
H28A H 0.4106 -0.0540 0.8258 0.100 Uiso 1 1 calc R U
H28B H 0.5200 -0.0710 0.8989 0.100 Uiso 1 1 calc R U
H28C H 0.4249 -0.1358 0.8644 0.100 Uiso 1 1 calc R U
C29 C 0.4885(6) -0.1328(4) 0.6731(4) 0.061(2) Uani 1 1 d . .
H29A H 0.4223 -0.1699 0.6780 0.091 Uiso 1 1 calc R U
H29B H 0.5454 -0.1509 0.6348 0.091 Uiso 1 1 calc R U
H29C H 0.4495 -0.0859 0.6527 0.091 Uiso 1 1 calc R U
C30 C 0.6637(6) -0.2046(3) 0.8086(4) 0.0490(16) Uani 1 1 d . .
H30A H 0.7158 -0.1960 0.8610 0.073 Uiso 1 1 calc R U
H30B H 0.7179 -0.2203 0.7677 0.073 Uiso 1 1 calc R U
H30C H 0.6015 -0.2437 0.8153 0.073 Uiso 1 1 calc R U
Si1 Si 1.10479(12) 0.10575(9) 0.91359(9) 0.0269(3) Uani 1 1 d . .
Si2 Si 0.57991(13) -0.11714(9) 0.77437(10) 0.0313(3) Uani 1 1 d . .
U1 U 0.80706(2) 0.06852(2) 0.71643(2) 0.01516(7) Uani 1 1 d . .

loop_
_atom_site_aniso_label
_atom_site_aniso_U_11
_atom_site_aniso_U_22
_atom_site_aniso_U_33
_atom_site_aniso_U_23
_atom_site_aniso_U_13
_atom_site_aniso_U_12
C1 0.028(2) 0.023(3) 0.031(3) -0.005(2) 0.007(2) 0.011(2)
C2 0.022(2) 0.022(3) 0.045(3) -0.018(2) -0.007(2) 0.007(2)
C3 0.023(2) 0.020(3) 0.043(3) -0.002(2) 0.004(2) 0.006(2)
C4 0.022(2) 0.029(3) 0.030(3) -0.008(2) -0.002(2) 0.015(2)
C5 0.017(2) 0.021(3) 0.040(3) -0.002(2) 0.001(2) 0.004(2)
C6 0.053(4) 0.060(5) 0.040(4) -0.011(3) 0.014(3) 0.025(3)
C7 0.048(4) 0.028(3) 0.080(5) -0.025(3) -0.025(3) 0.010(3)
C8 0.044(3) 0.025(3) 0.082(5) 0.011(3) 0.016(3) 0.006(3)
C9 0.039(3) 0.057(4) 0.039(3) -0.006(3) -0.006(3) 0.023(3)
C10 0.018(3) 0.035(3) 0.077(5) -0.006(3) 0.003(3) -0.005(2)
C11 0.032(3) 0.020(2) 0.025(3) -0.005(2) 0.008(2) 0.002(2)
C12 0.018(2) 0.027(3) 0.029(3) -0.002(2) 0.007(2) 0.009(2)
C13 0.020(2) 0.028(3) 0.027(3) -0.003(2) 0.011(2) -0.001(2)
C14 0.024(2) 0.028(3) 0.022(3) -0.001(2) 0.008(2) 0.002(2)
C15 0.026(3) 0.031(3) 0.022(3) -0.010(2) 0.001(2) 0.004(2)
C16 0.041(3) 0.023(3) 0.055(4) -0.004(3) 0.015(3) 0.006(2)
C17 0.028(3) 0.042(4) 0.044(3) -0.004(3) 0.005(2) 0.010(3)
C18 0.030(3) 0.034(3) 0.052(4) 0.001(3) 0.007(3) -0.004(2)
C19 0.040(3) 0.045(4) 0.024(3) 0.009(2) 0.012(2) 0.009(3)
C20 0.036(3) 0.049(4) 0.039(3) -0.017(3) -0.007(3) -0.004(3)
C21 0.035(3) 0.043(4) 0.055(4) -0.001(3) 0.002(3) -0.013(3)
C22 0.031(3) 0.049(4) 0.032(3) 0.002(3) -0.004(2) 0.010(3)
C23 0.042(3) 0.058(4) 0.041(4) -0.023(3) -0.003(3) 0.006(3)
C24 0.017(2) 0.025(3) 0.023(3) -0.0032(19) 0.0001(19) -0.0003(19)
C25 0.028(3) 0.032(3) 0.020(3) 0.007(2) 0.004(2) 0.001(2)
C26 0.025(2) 0.024(3) 0.021(2) 0.003(2) 0.005(2) -0.003(2)
C27 0.025(3) 0.021(3) 0.038(3) -0.003(2) 0.011(2) 0.000(2)
C28 0.050(4) 0.059(5) 0.100(6) -0.001(4) 0.044(4) -0.016(4)
C29 0.049(4) 0.053(5) 0.074(5) 0.004(3) -0.024(3) -0.030(3)
C30 0.045(3) 0.026(3) 0.076(5) 0.008(3) 0.009(3) -0.006(3)
Si1 0.0219(7) 0.0303(8) 0.0268(8) -0.0048(6) -0.0045(6) -0.0008(6)
Si2 0.0238(7) 0.0259(8) 0.0447(9) 0.0001(7) 0.0063(6) -0.0099(6)
U1 0.01302(9) 0.01390(10) 0.01837(11) -0.00206(6) 0.00105(6) 0.00090(6)

loop_
_atom_type_symbol
_atom_type_description
_atom_type_scat_dispersion_real
_atom_type_scat_dispersion_imag
_atom_type_scat_source
C C 0.0033 0.0016 'International Tables Vol C Tables 4.2.6.8 and 6.1.1.4'
H H 0.0000 0.0000 'International Tables Vol C Tables 4.2.6.8 and 6.1.1.4'
Si Si 0.0817 0.0704 'International Tables Vol C Tables 4.2.6.8 and 6.1.1.4'
U U -9.6767 9.6646 'International Tables Vol C Tables 4.2.6.8 and 6.1.1.4'

loop_
_geom_angle_atom_site_label_1
_geom_angle_atom_site_label_2
_geom_angle_atom_site_label_3
_geom_angle
C5 C1 C2 108.3(5)
C5 C1 C6 125.2(5)
C2 C1 C6 126.5(5)
C5 C1 U1 75.3(3)
C2 C1 U1 75.6(3)
C6 C1 U1 118.0(3)
C3 C2 C1 108.0(4)
C3 C2 C7 126.0(6)
C1 C2 C7 125.8(6)
C3 C2 U1 76.1(3)
C1 C2 U1 74.4(3)
C7 C2 U1 119.6(3)
C2 C3 C4 107.9(5)
C2 C3 C8 124.3(5)
C4 C3 C8 127.4(5)
C2 C3 U1 74.2(3)
C4 C3 U1 75.6(3)
C8 C3 U1 121.3(3)
C3 C4 C5 107.8(4)
C3 C4 C9 127.7(5)
C5 C4 C9 123.8(5)
C3 C4 U1 74.8(3)
C5 C4 U1 73.5(3)
C9 C4 U1 125.0(3)
C1 C5 C4 108.0(4)
C1 C5 C10 127.6(5)
C4 C5 C10 124.1(5)
C1 C5 U1 74.8(3)
C4 C5 U1 76.7(3)
C10 C5 U1 120.0(3)
C1 C6 H6A 109.5
C1 C6 H6B 109.5
H6A C6 H6B 109.5
C1 C6 H6C 109.5
H6A C6 H6C 109.5
H6B C6 H6C 109.5
C2 C7 H7A 109.5
C2 C7 H7B 109.5
H7A C7 H7B 109.5
C2 C7 H7C 109.5
H7A C7 H7C 109.5
H7B C7 H7C 109.5
C3 C8 H8A 109.5
C3 C8 H8B 109.5
H8A C8 H8B 109.5
C3 C8 H8C 109.5
H8A C8 H8C 109.5
H8B C8 H8C 109.5
C4 C9 H9A 109.5
C4 C9 H9B 109.5
H9A C9 H9B 109.5
C4 C9 H9C 109.5
H9A C9 H9C 109.5
H9B C9 H9C 109.5
C5 C10 H10A 109.5
C5 C10 H10B 109.5
H10A C10 H10B 109.5
C5 C10 H10C 109.5
H10A C10 H10C 109.5
H10B C10 H10C 109.5
C15 C11 C12 108.0(5)
C15 C11 C16 125.6(5)
C12 C11 C16 126.2(5)
C15 C11 U1 75.0(3)
C12 C11 U1 75.6(3)
C16 C11 U1 120.0(3)
C13 C12 C11 107.4(4)
C13 C12 C17 126.8(5)
C11 C12 C17 125.6(5)
C13 C12 U1 75.1(3)
C11 C12 U1 74.5(3)
C17 C12 U1 120.0(3)
C12 C13 C14 108.0(4)
C12 C13 C18 125.4(5)
C14 C13 C18 126.4(5)
C12 C13 U1 75.2(3)
C14 C13 U1 75.4(3)
C18 C13 U1 119.5(3)
C15 C14 C13 108.4(4)
C15 C14 C19 126.1(5)
C13 C14 C19 124.3(5)
C15 C14 U1 74.5(3)
C13 C14 U1 74.9(3)
C19 C14 U1 126.8(3)
C14 C15 C11 108.1(4)
C14 C15 C20 125.5(5)
C11 C15 C20 126.3(5)
C14 C15 U1 76.1(3)
C11 C15 U1 75.1(3)
C20 C15 U1 118.0(3)
C11 C16 H16A 109.5
C11 C16 H16B 109.5
H16A C16 H16B 109.5
C11 C16 H16C 109.5
H16A C16 H16C 109.5
H16B C16 H16C 109.5
C12 C17 H17A 109.5
C12 C17 H17B 109.5
H17A C17 H17B 109.5
C12 C17 H17C 109.5
H17A C17 H17C 109.5
H17B C17 H17C 109.5
C13 C18 H18A 109.5
C13 C18 H18B 109.5
H18A C18 H18B 109.5
C13 C18 H18C 109.5
H18A C18 H18C 109.5
H18B C18 H18C 109.5
C14 C19 H19A 109.5
C14 C19 H19B 109.5
H19A C19 H19B 109.5
C14 C19 H19C 109.5
H19A C19 H19C 109.5
H19B C19 H19C 109.5
C15 C20 H20A 109.5
C15 C20 H20B 109.5
H20A C20 H20B 109.5
C15 C20 H20C 109.5
H20A C20 H20C 109.5
H20B C20 H20C 109.5
Si1 C21 H21A 109.5
Si1 C21 H21B 109.5
H21A C21 H21B 109.5
Si1 C21 H21C 109.5
H21A C21 H21C 109.5
H21B C21 H21C 109.5
Si1 C22 H22A 109.5
Si1 C22 H22B 109.5
H22A C22 H22B 109.5
Si1 C22 H22C 109.5
H22A C22 H22C 109.5
H22B C22 H22C 109.5
Si1 C23 H23A 109.5
Si1 C23 H23B 109.5
H23A C23 H23B 109.5
Si1 C23 H23C 109.5
H23A C23 H23C 109.5
H23B C23 H23C 109.5
C25 C24 Si1 129.2(4)
C25 C24 U1 71.4(3)
Si1 C24 U1 159.4(3)
C24 C25 C26 152.6(5)
C24 C25 U1 78.3(3)
C26 C25 U1 74.4(3)
C27 C26 C25 151.3(5)
C27 C26 U1 77.0(3)
C25 C26 U1 74.3(3)
C26 C27 Si2 127.9(4)
C26 C27 U1 72.5(3)
Si2 C27 U1 159.6(3)
Si2 C28 H28A 109.5
Si2 C28 H28B 109.5
H28A C28 H28B 109.5
Si2 C28 H28C 109.5
H28A C28 H28C 109.5
H28B C28 H28C 109.5
Si2 C29 H29A 109.5
Si2 C29 H29B 109.5
H29A C29 H29B 109.5
Si2 C29 H29C 109.5
H29A C29 H29C 109.5
H29B C29 H29C 109.5
Si2 C30 H30A 109.5
Si2 C30 H30B 109.5
H30A C30 H30B 109.5
Si2 C30 H30C 109.5
H30A C30 H30C 109.5
H30B C30 H30C 109.5
C24 Si1 C21 110.4(3)
C24 Si1 C22 109.8(2)
C21 Si1 C22 108.5(3)
C24 Si1 C23 108.9(2)
C21 Si1 C23 109.6(3)
C22 Si1 C23 109.7(3)
C29 Si2 C28 109.8(4)
C29 Si2 C30 109.0(3)
C28 Si2 C30 108.8(3)
C29 Si2 C27 111.0(3)
C28 Si2 C27 108.1(3)
C30 Si2 C27 110.0(3)
C25 U1 C26 31.30(16)
C25 U1 C27 61.79(17)
C26 U1 C27 30.49(16)
C25 U1 C24 30.37(16)
C26 U1 C24 61.67(16)
C27 U1 C24 92.16(16)
C25 U1 C1 88.24(16)
C26 U1 C1 86.94(16)
C27 U1 C1 86.23(16)
C24 U1 C1 90.09(15)
C25 U1 C5 111.83(16)
C26 U1 C5 98.00(16)
C27 U1 C5 82.43(16)
C24 U1 C5 119.74(15)
C1 U1 C5 29.86(14)
C25 U1 C15 124.85(17)
C26 U1 C15 110.26(16)
C27 U1 C15 91.93(17)
C24 U1 C15 129.03(15)
C1 U1 C15 140.88(15)
C5 U1 C15 111.16(14)
C25 U1 C11 95.29(16)
C26 U1 C11 87.04(16)
C27 U1 C11 80.07(17)
C24 U1 C11 101.81(15)
C1 U1 C11 162.09(16)
C5 U1 C11 135.27(15)
C15 U1 C11 29.90(15)
C25 U1 C2 94.98(17)
C26 U1 C2 107.62(17)
C27 U1 C2 115.08(17)
C24 U1 C2 81.61(15)
C1 U1 C2 29.94(16)
C5 U1 C2 49.32(14)
C15 U1 C2 139.66(16)
C11 U1 C2 164.52(17)
C25 U1 C13 109.66(16)
C26 U1 C13 123.97(16)
C27 U1 C13 128.55(15)
C24 U1 C13 91.43(16)
C1 U1 C13 145.07(15)
C5 U1 C13 136.90(15)
C15 U1 C13 48.99(15)
C11 U1 C13 49.07(15)
C2 U1 C13 116.21(16)
C25 U1 C12 86.97(16)
C26 U1 C12 94.69(16)
C27 U1 C12 101.27(15)
C24 U1 C12 80.16(15)
C1 U1 C12 167.85(16)
C5 U1 C12 159.82(15)
C15 U1 C12 49.28(14)
C11 U1 C12 29.91(14)
C2 U1 C12 139.69(16)
C13 U1 C12 29.70(14)
C25 U1 C14 135.89(16)
C26 U1 C14 135.86(15)
C27 U1 C14 121.31(16)
C24 U1 C14 121.13(15)
C1 U1 C14 134.25(15)
C5 U1 C14 112.13(15)
C15 U1 C14 29.38(14)
C11 U1 C14 48.85(15)
C2 U1 C14 116.44(16)
C13 U1 C14 29.70(15)
C12 U1 C14 48.98(14)

loop_
_geom_bond_atom_site_label_1
_geom_bond_atom_site_label_2
_geom_bond_distance
C1 C5 1.405(7)
C1 C2 1.411(8)
C1 C6 1.512(8)
C1 U1 2.724(5)
C2 C3 1.410(7)
C2 C7 1.500(7)
C2 U1 2.739(5)
C3 C4 1.415(7)
C3 C8 1.499(8)
C3 U1 2.763(5)
C4 C5 1.417(7)
C4 C9 1.518(7)
C4 U1 2.772(5)
C5 C10 1.506(7)
C5 U1 2.731(5)
C6 H6A 0.9800
C6 H6B 0.9800
C6 H6C 0.9800
C7 H7A 0.9800
C7 H7B 0.9800
C7 H7C 0.9800
C8 H8A 0.9800
C8 H8B 0.9800
C8 H8C 0.9800
C9 H9A 0.9800
C9 H9B 0.9800
C9 H9C 0.9800
C10 H10A 0.9800
C10 H10B 0.9800
C10 H10C 0.9800
C11 C15 1.411(7)
C11 C12 1.415(7)
C11 C16 1.499(7)
C11 U1 2.734(5)
C12 C13 1.409(7)
C12 C17 1.500(7)
C12 U1 2.748(4)
C13 C14 1.410(7)
C13 C18 1.497(7)
C13 U1 2.748(5)
C14 C15 1.392(7)
C14 C19 1.504(7)
C14 U1 2.753(5)
C15 C20 1.506(7)
C15 U1 2.733(5)
C16 H16A 0.9800
C16 H16B 0.9800
C16 H16C 0.9800
C17 H17A 0.9800
C17 H17B 0.9800
C17 H17C 0.9800
C18 H18A 0.9800
C18 H18B 0.9800
C18 H18C 0.9800
C19 H19A 0.9800
C19 H19B 0.9800
C19 H19C 0.9800
C20 H20A 0.9800
C20 H20B 0.9800
C20 H20C 0.9800
C21 Si1 1.860(6)
C21 H21A 0.9800
C21 H21B 0.9800
C21 H21C 0.9800
C22 Si1 1.862(6)
C22 H22A 0.9800
C22 H22B 0.9800
C22 H22C 0.9800
C23 Si1 1.871(6)
C23 H23A 0.9800
C23 H23B 0.9800
C23 H23C 0.9800
C24 C25 1.299(7)
C24 Si1 1.860(5)
C24 U1 2.515(5)
C25 C26 1.314(7)
C25 U1 2.434(5)
C26 C27 1.295(7)
C26 U1 2.435(5)
C27 Si2 1.872(5)
C27 U1 2.487(5)
C28 Si2 1.856(7)
C28 H28A 0.9800
C28 H28B 0.9800
C28 H28C 0.9800
C29 Si2 1.848(6)
C29 H29A 0.9800
C29 H29B 0.9800
C29 H29C 0.9800
C30 Si2 1.860(6)
C30 H30A 0.9800
C30 H30B 0.9800
C30 H30C 0.9800
